data_2244033
loop_
_publ_author_name
'Nugraha, Yuda Prasetya'
'Sugiyama, Haruki'
'Uekusa, Hidehiro'

_publ_section_title
;
 Ciprofloxacin salt and salt co-crystal with dihydroxybenzoic acids
;
_journal_coeditor_code DX2042
_journal_issue 3
_journal_name_full 'Acta Crystallographica Section E'
_journal_page_first
;
;
_journal_paper_doi 10.1107/S2056989022001177
_journal_volume 78
_journal_year 2022
_chemical_formula_iupac 'C17 H19 F N3 O3 +, C7 H5 O4 -'
_chemical_formula_moiety 'C17 H19 F N3 O3 +, C7 H5 O4 -'
_chemical_formula_sum 'C24 H24 F N3 O7'
_chemical_formula_weight 485.46
_chemical_name_common 'Ciprofloxacin 2,6-Dihydroxybenzoate'
_chemical_name_systematic
'4-(3-Carboxy-1-cyclopropyl-6-fluoro-4-oxo-1,4-dihydroquinolin-7-yl)piperazin-1-ium 2,6-dihydroxybenzoate'
_space_group_crystal_system monoclinic
_space_group_IT_number 14
_space_group_name_Hall '-P 2ybc'
_space_group_name_H-M_alt 'P 1 21/c 1'
_atom_sites_solution_hydrogens geom
_atom_sites_solution_primary dual
_audit_creation_method
;
Olex2 1.3
(compiled 2020.11.12 svn.r5f609507 for OlexSys, GUI svn.r6408)
;
_cell_angle_alpha 90
_cell_angle_beta 101.805(6)
_cell_angle_gamma 90
_cell_formula_units_Z 4
_cell_length_a 7.9722(5)
_cell_length_b 21.2705(11)
_cell_length_c 13.0860(7)
_cell_measurement_reflns_used 4777
_cell_measurement_temperature 93.15
_cell_measurement_theta_max 72.0070
_cell_measurement_theta_min 4.0280
_cell_volume 2172.1(2)
_computing_cell_refinement
;
CrysAlisPro (Rigaku OD, 2020)
;
_computing_data_collection
;
CrysAlisPro (Rigaku OD, 2020)
;
_computing_data_reduction
;
CrysAlisPro (Rigaku OD, 2020)
;
_computing_molecular_graphics
;
<i>OLEX2</i> (Dolomanov <i>et al.</i>,  2009)
;
_computing_publication_material
;
Mercury (Macrae <i>et al.</i>,  2020)
;
_computing_structure_refinement
;
<i>SHELXL2018/3</i> (Sheldrick, 2015b)
;
_computing_structure_solution
;
<i>SHELXT2018/2</i> (Sheldrick, 2015a)
;
_diffrn_ambient_temperature 93.15
_diffrn_detector 'Hybrid Pixel Array Detector'
_diffrn_detector_area_resol_mean 10.0000
_diffrn_measured_fraction_theta_full 0.999
_diffrn_measured_fraction_theta_max 0.963
_diffrn_measurement_device 'four-circle diffractometer'
_diffrn_measurement_device_type 'XtaLAB Synergy R, DW system, HyPix'
_diffrn_measurement_method '\w scans'
_diffrn_radiation_monochromator mirror
_diffrn_radiation_probe x-ray
_diffrn_radiation_type 'Cu K\a'
_diffrn_radiation_wavelength 1.54184
_diffrn_reflns_av_R_equivalents 0.0382
_diffrn_reflns_av_unetI/netI 0.0361
_diffrn_reflns_limit_h_max 9
_diffrn_reflns_limit_h_min -9
_diffrn_reflns_limit_k_max 26
_diffrn_reflns_limit_k_min -17
_diffrn_reflns_limit_l_max 16
_diffrn_reflns_limit_l_min -15
_diffrn_reflns_number 15936
_diffrn_reflns_theta_full 67.684
_diffrn_reflns_theta_max 76.291
_diffrn_reflns_theta_min 4.029
_diffrn_source 'Rotating-anode X-ray tube'
_exptl_absorpt_coefficient_mu 0.979
_exptl_absorpt_correction_T_max 1.00000
_exptl_absorpt_correction_T_min 0.91879
_exptl_absorpt_correction_type multi-scan
_exptl_absorpt_process_details
;
(CrysAlisPro; Rigaku OD, 2020)
;
_exptl_crystal_colour colourless
_exptl_crystal_density_diffrn 1.485
_exptl_crystal_description block
_exptl_crystal_F_000 1016
_exptl_crystal_size_max 0.231
_exptl_crystal_size_mid 0.045
_exptl_crystal_size_min 0.04
_refine_diff_density_max 0.337
_refine_diff_density_min -0.414
_refine_ls_extinction_method none
_refine_ls_goodness_of_fit_ref 1.035
_refine_ls_hydrogen_treatment constr
_refine_ls_matrix_type full
_refine_ls_number_parameters 319
_refine_ls_number_reflns 4378
_refine_ls_number_restraints 0
_refine_ls_restrained_S_all 1.035
_refine_ls_R_factor_all 0.0641
_refine_ls_R_factor_gt 0.0529
_refine_ls_shift/su_max 0.001
_refine_ls_shift/su_mean 0.000
_refine_ls_structure_factor_coef Fsqd
_refine_ls_weighting_details 'w=1/[\s^2^(Fo^2^)+(0.0620P)^2^+1.4432P] where P=(Fo^2^+2Fc^2^)/3'
_refine_ls_weighting_scheme calc
_refine_ls_wR_factor_gt 0.1316
_refine_ls_wR_factor_ref 0.1393
_reflns_number_gt 3601
_reflns_number_total 4378
_cod_data_source_file dx2042sup1.cif
_cod_data_source_block I
_cod_original_sg_symbol_H-M 'P 21/c'
_cod_database_code 2244033
_shelx_space_group_comment
;
The symmetry employed for this shelxl refinement is uniquely defined
by the following loop, which should always be used as a source of
symmetry information in preference to the above space-group names.
They are only intended as comments.
;
_shelx_estimated_absorpt_t_min 0.805
_shelx_estimated_absorpt_t_max 0.962

loop_
_space_group_symop_operation_xyz
'x, y, z'
'-x, y+1/2, -z+1/2'
'-x, -y, -z'
'x, -y-1/2, z-1/2'

loop_
_atom_site_type_symbol
_atom_site_label
_atom_site_fract_x
_atom_site_fract_y
_atom_site_fract_z
_atom_site_U_iso_or_equiv
_atom_site_adp_type
_atom_site_calc_flag
_atom_site_occupancy
_atom_site_disorder_assembly
_atom_site_disorder_group
F F1 0.05295(16) 0.41493(5) 0.67770(9) 0.0377(3) Uani d 1 . .
O O1 0.4436(2) 0.54707(8) 0.16888(11) 0.0432(4) Uani d 1 . .
O O2 0.3833(2) 0.44645(7) 0.18852(11) 0.0402(4) Uani d 1 . .
H H2 0.347742 0.424196 0.232696 0.060 Uiso calc 1 . .
O O3 0.28730(19) 0.41034(7) 0.35014(11) 0.0362(3) Uani d 1 . .
N N1 0.3471(2) 0.59129(8) 0.46044(12) 0.0314(4) Uani d 1 . .
N N2 0.0934(2) 0.53783(8) 0.75639(13) 0.0328(4) Uani d 1 . .
N N3 0.2572(3) 0.58568(8) 0.95730(14) 0.0395(4) Uani d 1 . .
H H3A 0.356800 0.595565 1.002153 0.047 Uiso calc 1 . .
H H3B 0.169225 0.594851 0.989447 0.047 Uiso calc 1 . .
C C1 0.4001(3) 0.50538(10) 0.22173(15) 0.0354(5) Uani d 1 . .
C C2 0.3602(3) 0.51643(10) 0.32635(15) 0.0327(4) Uani d 1 . .
C C3 0.3006(2) 0.46647(10) 0.38290(15) 0.0326(4) Uani d 1 . .
C C4 0.2566(2) 0.48427(10) 0.48093(15) 0.0316(4) Uani d 1 . .
C C5 0.1856(3) 0.44006(9) 0.54010(15) 0.0327(4) Uani d 1 . .
H H5 0.172151 0.397574 0.517532 0.039 Uiso calc 1 . .
C C6 0.1363(3) 0.45781(9) 0.62931(15) 0.0321(4) Uani d 1 . .
C C7 0.1580(2) 0.51970(9) 0.67053(15) 0.0313(4) Uani d 1 . .
C C8 0.2342(2) 0.56281(9) 0.61296(15) 0.0314(4) Uani d 1 . .
H H8 0.256130 0.604419 0.638611 0.038 Uiso calc 1 . .
C C9 0.2786(2) 0.54598(9) 0.51851(15) 0.0303(4) Uani d 1 . .
C C10 0.3838(3) 0.57567(10) 0.36771(15) 0.0329(4) Uani d 1 . .
H H10 0.428110 0.607231 0.329187 0.040 Uiso calc 1 . .
C C11 0.3814(3) 0.65431(9) 0.50290(16) 0.0338(4) Uani d 1 . .
H H11 0.471754 0.657418 0.568093 0.041 Uiso calc 1 . .
C C12 0.2333(3) 0.69888(10) 0.49555(18) 0.0418(5) Uani d 1 . .
H H12A 0.232822 0.727421 0.555245 0.050 Uiso calc 1 . .
H H12B 0.118861 0.684208 0.459028 0.050 Uiso calc 1 . .
C C13 0.3671(3) 0.70946(10) 0.43140(17) 0.0407(5) Uani d 1 . .
H H13A 0.334605 0.701423 0.355393 0.049 Uiso calc 1 . .
H H13B 0.448510 0.744615 0.451562 0.049 Uiso calc 1 . .
C C14 0.1041(3) 0.49851(10) 0.84970(16) 0.0357(5) Uani d 1 . .
H H14A 0.115360 0.453863 0.830791 0.043 Uiso calc 1 . .
H H14B -0.002908 0.502959 0.876377 0.043 Uiso calc 1 . .
C C15 0.2556(3) 0.51692(9) 0.93462(16) 0.0340(4) Uani d 1 . .
H H15A 0.250824 0.493237 0.999094 0.041 Uiso calc 1 . .
H H15B 0.363113 0.505307 0.912586 0.041 Uiso calc 1 . .
C C16 0.2411(3) 0.62529(10) 0.86112(16) 0.0364(5) Uani d 1 . .
H H16A 0.344474 0.620481 0.830902 0.044 Uiso calc 1 . .
H H16B 0.229875 0.670139 0.878811 0.044 Uiso calc 1 . .
C C17 0.0831(3) 0.60408(10) 0.78271(15) 0.0327(4) Uani d 1 . .
H H17A -0.020076 0.611142 0.812303 0.039 Uiso calc 1 . .
H H17B 0.071566 0.629659 0.718442 0.039 Uiso calc 1 . .
O O4 1.1188(2) 0.66620(11) 1.0984(2) 0.0830(8) Uani d 1 . .
O O5 0.8981(3) 0.62083(8) 0.99400(18) 0.0683(6) Uani d 1 . .
O O6 0.5971(2) 0.63810(8) 1.02051(13) 0.0476(4) Uani d 1 . .
H H6 0.675991 0.625422 0.991803 0.071 Uiso calc 1 . .
O O7 1.0721(3) 0.74339(12) 1.23479(19) 0.0809(8) Uani d 1 . .
H H7 1.128472 0.712831 1.218955 0.121 Uiso calc 1 . .
C C18 0.9592(3) 0.65706(12) 1.0688(2) 0.0531(7) Uani d 1 . .
C C19 0.8411(3) 0.68834(9) 1.12632(16) 0.0336(4) Uani d 1 . .
C C20 0.6639(3) 0.67641(10) 1.10169(16) 0.0332(4) Uani d 1 . .
C C21 0.5540(3) 0.70341(11) 1.1582(2) 0.0447(5) Uani d 1 . .
H H21 0.434867 0.694228 1.142088 0.054 Uiso calc 1 . .
C C22 0.6208(4) 0.74400(12) 1.2386(2) 0.0593(8) Uani d 1 . .
H H22 0.545515 0.763145 1.277098 0.071 Uiso calc 1 . .
C C23 0.7929(5) 0.75756(13) 1.2647(2) 0.0625(8) Uani d 1 . .
H H23 0.835717 0.785656 1.320376 0.075 Uiso calc 1 . .
C C24 0.9025(3) 0.72996(12) 1.20927(18) 0.0475(6) Uani d 1 . .

loop_
_atom_site_aniso_label
_atom_site_aniso_U_11
_atom_site_aniso_U_22
_atom_site_aniso_U_33
_atom_site_aniso_U_12
_atom_site_aniso_U_13
_atom_site_aniso_U_23
F1 0.0444(7) 0.0350(6) 0.0334(6) -0.0065(5) 0.0070(5) -0.0004(5)
O1 0.0555(10) 0.0466(9) 0.0264(7) 0.0049(7) 0.0058(7) 0.0000(7)
O2 0.0470(9) 0.0437(9) 0.0280(7) 0.0011(7) 0.0030(6) -0.0068(6)
O3 0.0384(8) 0.0360(8) 0.0312(7) 0.0019(6) 0.0003(6) -0.0065(6)
N1 0.0347(9) 0.0338(9) 0.0239(8) 0.0014(7) 0.0017(7) 0.0003(6)
N2 0.0370(9) 0.0345(9) 0.0254(8) -0.0019(7) 0.0030(7) -0.0007(7)
N3 0.0477(10) 0.0353(9) 0.0290(9) 0.0021(8) -0.0074(8) -0.0025(7)
C1 0.0360(11) 0.0418(11) 0.0255(10) 0.0036(9) -0.0008(8) -0.0026(9)
C2 0.0300(10) 0.0390(11) 0.0260(9) 0.0034(8) -0.0014(8) -0.0031(8)
C3 0.0288(9) 0.0364(10) 0.0288(10) 0.0040(8) -0.0033(8) -0.0031(8)
C4 0.0290(9) 0.0370(10) 0.0254(9) 0.0016(8) -0.0022(7) -0.0011(8)
C5 0.0331(10) 0.0313(10) 0.0298(10) 0.0020(8) -0.0024(8) -0.0035(8)
C6 0.0304(10) 0.0340(10) 0.0293(10) -0.0024(8) -0.0001(8) 0.0016(8)
C7 0.0300(9) 0.0360(10) 0.0253(9) 0.0006(8) -0.0002(7) -0.0010(8)
C8 0.0308(10) 0.0337(10) 0.0265(9) 0.0011(8) -0.0017(7) -0.0016(8)
C9 0.0297(10) 0.0345(10) 0.0242(9) 0.0027(8) -0.0001(7) 0.0005(8)
C10 0.0332(10) 0.0387(11) 0.0249(9) 0.0031(8) 0.0014(8) 0.0011(8)
C11 0.0398(11) 0.0325(10) 0.0282(10) -0.0005(8) 0.0053(8) -0.0009(8)
C12 0.0457(12) 0.0372(11) 0.0420(12) 0.0049(9) 0.0074(10) -0.0010(9)
C13 0.0538(13) 0.0345(11) 0.0328(11) 0.0025(9) 0.0067(9) 0.0015(9)
C14 0.0406(11) 0.0380(11) 0.0275(10) -0.0058(9) 0.0047(8) 0.0008(8)
C15 0.0385(11) 0.0330(10) 0.0283(10) 0.0013(8) 0.0018(8) -0.0005(8)
C16 0.0410(11) 0.0326(10) 0.0321(10) 0.0006(8) -0.0011(9) -0.0021(8)
C17 0.0335(10) 0.0359(10) 0.0269(9) 0.0020(8) 0.0017(8) -0.0010(8)
O4 0.0390(10) 0.0790(14) 0.140(2) 0.0173(9) 0.0391(12) 0.0559(15)
O5 0.1042(17) 0.0351(9) 0.0862(15) 0.0002(10) 0.0675(13) -0.0015(10)
O6 0.0513(10) 0.0531(10) 0.0356(8) -0.0164(8) 0.0027(7) -0.0101(7)
O7 0.0613(12) 0.0922(16) 0.0708(14) -0.0414(11) -0.0296(11) 0.0281(13)
C18 0.0488(14) 0.0374(13) 0.082(2) 0.0124(10) 0.0340(14) 0.0259(13)
C19 0.0320(10) 0.0335(10) 0.0344(10) -0.0010(8) 0.0048(8) 0.0063(8)
C20 0.0342(10) 0.0347(10) 0.0296(10) -0.0019(8) 0.0036(8) 0.0007(8)
C21 0.0394(12) 0.0431(12) 0.0547(14) 0.0024(10) 0.0172(10) 0.0040(11)
C22 0.096(2) 0.0364(13) 0.0590(16) -0.0030(13) 0.0477(16) -0.0036(11)
C23 0.108(2) 0.0474(14) 0.0343(12) -0.0330(15) 0.0198(14) -0.0087(11)
C24 0.0525(14) 0.0496(13) 0.0341(11) -0.0194(11) -0.0056(10) 0.0104(10)

loop_
_atom_type_symbol
_atom_type_description
_atom_type_scat_dispersion_real
_atom_type_scat_dispersion_imag
_atom_type_scat_source
C C 0.0181 0.0091 'International Tables Vol C Tables 4.2.6.8 and 6.1.1.4'
H H 0.0000 0.0000 'International Tables Vol C Tables 4.2.6.8 and 6.1.1.4'
F F 0.0727 0.0534 'International Tables Vol C Tables 4.2.6.8 and 6.1.1.4'
N N 0.0311 0.0180 'International Tables Vol C Tables 4.2.6.8 and 6.1.1.4'
O O 0.0492 0.0322 'International Tables Vol C Tables 4.2.6.8 and 6.1.1.4'

loop_
_geom_angle_atom_site_label_1
_geom_angle_atom_site_label_2
_geom_angle_atom_site_label_3
_geom_angle_site_symmetry_1
_geom_angle_site_symmetry_3
_geom_angle
_geom_angle_publ_flag
C1 O2 H2 . . 109.5 ?
C9 N1 C11 . . 119.24(16) ?
C10 N1 C9 . . 119.88(17) ?
C10 N1 C11 . . 120.86(17) ?
C7 N2 C14 . . 123.30(17) ?
C7 N2 C17 . . 120.67(17) ?
C17 N2 C14 . . 110.55(16) ?
H3A N3 H3B . . 107.8 ?
C15 N3 H3A . . 109.0 ?
C15 N3 H3B . . 109.0 ?
C15 N3 C16 . . 112.86(16) ?
C16 N3 H3A . . 109.0 ?
C16 N3 H3B . . 109.0 ?
O1 C1 O2 . . 121.63(19) ?
O1 C1 C2 . . 123.19(19) ?
O2 C1 C2 . . 115.18(19) ?
C3 C2 C1 . . 121.03(18) ?
C10 C2 C1 . . 118.14(19) ?
C10 C2 C3 . . 120.83(19) ?
O3 C3 C2 . . 122.61(19) ?
O3 C3 C4 . . 121.90(19) ?
C2 C3 C4 . . 115.48(18) ?
C5 C4 C3 . . 120.65(18) ?
C9 C4 C3 . . 121.38(19) ?
C9 C4 C5 . . 117.95(18) ?
C4 C5 H5 . . 119.8 ?
C6 C5 C4 . . 120.40(19) ?
C6 C5 H5 . . 119.8 ?
F1 C6 C5 . . 117.95(18) ?
F1 C6 C7 . . 118.58(18) ?
C5 C6 C7 . . 123.34(19) ?
N2 C7 C6 . . 122.04(18) ?
N2 C7 C8 . . 121.89(18) ?
C8 C7 C6 . . 115.79(18) ?
C7 C8 H8 . . 119.2 ?
C9 C8 C7 . . 121.53(19) ?
C9 C8 H8 . . 119.2 ?
C4 C9 N1 . . 119.20(18) ?
C4 C9 C8 . . 120.89(19) ?
C8 C9 N1 . . 119.91(18) ?
N1 C10 C2 . . 123.07(19) ?
N1 C10 H10 . . 118.5 ?
C2 C10 H10 . . 118.5 ?
N1 C11 H11 . . 115.6 ?
N1 C11 C12 . . 118.27(18) ?
N1 C11 C13 . . 120.07(17) ?
C12 C11 H11 . . 115.6 ?
C13 C11 H11 . . 115.6 ?
C13 C11 C12 . . 60.32(15) ?
C11 C12 H12A . . 117.8 ?
C11 C12 H12B . . 117.8 ?
C11 C12 C13 . . 59.47(14) ?
H12A C12 H12B . . 115.0 ?
C13 C12 H12A . . 117.8 ?
C13 C12 H12B . . 117.8 ?
C11 C13 C12 . . 60.21(15) ?
C11 C13 H13A . . 117.8 ?
C11 C13 H13B . . 117.8 ?
C12 C13 H13A . . 117.8 ?
C12 C13 H13B . . 117.8 ?
H13A C13 H13B . . 114.9 ?
N2 C14 H14A . . 109.4 ?
N2 C14 H14B . . 109.4 ?
N2 C14 C15 . . 111.36(17) ?
H14A C14 H14B . . 108.0 ?
C15 C14 H14A . . 109.4 ?
C15 C14 H14B . . 109.4 ?
N3 C15 C14 . . 111.86(17) ?
N3 C15 H15A . . 109.2 ?
N3 C15 H15B . . 109.2 ?
C14 C15 H15A . . 109.2 ?
C14 C15 H15B . . 109.2 ?
H15A C15 H15B . . 107.9 ?
N3 C16 H16A . . 110.0 ?
N3 C16 H16B . . 110.0 ?
N3 C16 C17 . . 108.50(17) ?
H16A C16 H16B . . 108.4 ?
C17 C16 H16A . . 110.0 ?
C17 C16 H16B . . 110.0 ?
N2 C17 C16 . . 111.57(16) ?
N2 C17 H17A . . 109.3 ?
N2 C17 H17B . . 109.3 ?
C16 C17 H17A . . 109.3 ?
C16 C17 H17B . . 109.3 ?
H17A C17 H17B . . 108.0 ?
C20 O6 H6 . . 109.5 ?
C24 O7 H7 . . 109.5 ?
O4 C18 C19 . . 118.7(3) ?
O5 C18 O4 . . 122.3(3) ?
O5 C18 C19 . . 119.0(2) ?
C20 C19 C18 . . 121.1(2) ?
C20 C19 C24 . . 117.7(2) ?
C24 C19 C18 . . 121.2(2) ?
O6 C20 C19 . . 120.12(19) ?
O6 C20 C21 . . 118.6(2) ?
C21 C20 C19 . . 121.3(2) ?
C20 C21 H21 . . 120.7 ?
C22 C21 C20 . . 118.7(2) ?
C22 C21 H21 . . 120.7 ?
C21 C22 H22 . . 119.0 ?
C23 C22 C21 . . 122.0(2) ?
C23 C22 H22 . . 119.0 ?
C22 C23 H23 . . 120.4 ?
C22 C23 C24 . . 119.3(2) ?
C24 C23 H23 . . 120.4 ?
O7 C24 C19 . . 119.6(3) ?
O7 C24 C23 . . 119.3(3) ?
C23 C24 C19 . . 121.1(2) ?

loop_
_geom_bond_atom_site_label_1
_geom_bond_atom_site_label_2
_geom_bond_site_symmetry_2
_geom_bond_distance
_geom_bond_publ_flag
F1 C6 . 1.359(2) ?
O1 C1 . 1.218(3) ?
O2 H2 . 0.8400 ?
O2 C1 . 1.325(3) ?
O3 C3 . 1.265(2) ?
N1 C9 . 1.405(3) ?
N1 C10 . 1.347(3) ?
N1 C11 . 1.455(3) ?
N2 C7 . 1.383(3) ?
N2 C14 . 1.468(3) ?
N2 C17 . 1.457(3) ?
N3 H3A . 0.9100 ?
N3 H3B . 0.9100 ?
N3 C15 . 1.492(3) ?
N3 C16 . 1.498(3) ?
C1 C2 . 1.486(3) ?
C2 C3 . 1.431(3) ?
C2 C10 . 1.369(3) ?
C3 C4 . 1.448(3) ?
C4 C5 . 1.408(3) ?
C4 C9 . 1.400(3) ?
C5 H5 . 0.9500 ?
C5 C6 . 1.359(3) ?
C6 C7 . 1.420(3) ?
C7 C8 . 1.402(3) ?
C8 H8 . 0.9500 ?
C8 C9 . 1.400(3) ?
C10 H10 . 0.9500 ?
C11 H11 . 1.0000 ?
C11 C12 . 1.501(3) ?
C11 C13 . 1.490(3) ?
C12 H12A . 0.9900 ?
C12 H12B . 0.9900 ?
C12 C13 . 1.503(3) ?
C13 H13A . 0.9900 ?
C13 H13B . 0.9900 ?
C14 H14A . 0.9900 ?
C14 H14B . 0.9900 ?
C14 C15 . 1.516(3) ?
C15 H15A . 0.9900 ?
C15 H15B . 0.9900 ?
C16 H16A . 0.9900 ?
C16 H16B . 0.9900 ?
C16 C17 . 1.521(3) ?
C17 H17A . 0.9900 ?
C17 H17B . 0.9900 ?
O4 C18 . 1.267(3) ?
O5 C18 . 1.263(4) ?
O6 H6 . 0.8400 ?
O6 C20 . 1.358(3) ?
O7 H7 . 0.8400 ?
O7 C24 . 1.355(3) ?
C18 C19 . 1.479(3) ?
C19 C20 . 1.406(3) ?
C19 C24 . 1.409(3) ?
C20 C21 . 1.382(3) ?
C21 H21 . 0.9500 ?
C21 C22 . 1.381(4) ?
C22 H22 . 0.9500 ?
C22 C23 . 1.375(5) ?
C23 H23 . 0.9500 ?
C23 C24 . 1.376(4) ?

loop_
_geom_hbond_atom_site_label_D
_geom_hbond_atom_site_label_H
_geom_hbond_atom_site_label_A
_geom_hbond_site_symmetry_A
_geom_hbond_distance_DH
_geom_hbond_distance_HA
_geom_hbond_distance_DA
_geom_hbond_angle_DHA
_geom_hbond_publ_flag
O2 H2 O3 . 0.84 1.73 2.512(2) 155 yes
N3 H3A O1 1_556 0.91 2.38 2.977(2) 123 yes
N3 H3A O6 . 0.91 2.09 2.890(2) 146 yes
N3 H3B O4 1_455 0.91 2.18 2.897(3) 136 yes
N3 H3B O5 1_455 0.91 2.24 3.090(3) 155 yes
C11 H11 O3 3_666 1.00 2.46 3.239(3) 134 yes
C12 H12A O4 4_475 0.99 2.54 3.374(3) 141 yes
C13 H13A O7 1_454 0.99 2.51 3.193(3) 126 yes
C14 H14A F1 . 0.99 2.13 2.831(2) 126 yes
C15 H15B O1 3_666 0.99 2.33 3.282(3) 161 yes
C17 H17A O5 1_455 0.99 2.60 3.408(3) 139 yes
O6 H6 O5 . 0.84 1.77 2.520(3) 148 yes
O7 H7 O4 . 0.84 1.85 2.508(4) 134 yes
C21 H21 O4 1_455 0.95 2.54 3.488(3) 178 yes

loop_
_geom_torsion_atom_site_label_1
_geom_torsion_atom_site_label_2
_geom_torsion_atom_site_label_3
_geom_torsion_atom_site_label_4
_geom_torsion_site_symmetry_1
_geom_torsion_site_symmetry_2
_geom_torsion_site_symmetry_3
_geom_torsion_site_symmetry_4
_geom_torsion
_geom_torsion_publ_flag
F1 C6 C7 N2 . . . . -1.6(3) ?
F1 C6 C7 C8 . . . . -175.68(16) ?
O1 C1 C2 C3 . . . . 176.50(19) ?
O1 C1 C2 C10 . . . . -4.2(3) ?
O2 C1 C2 C3 . . . . -2.7(3) ?
O2 C1 C2 C10 . . . . 176.59(18) ?
O3 C3 C4 C5 . . . . -4.5(3) ?
O3 C3 C4 C9 . . . . 177.25(17) ?
N1 C11 C12 C13 . . . . -110.4(2) ?
N1 C11 C13 C12 . . . . 107.5(2) ?
N2 C7 C8 C9 . . . . -171.43(18) ?
N2 C14 C15 N3 . . . . 52.0(2) ?
N3 C16 C17 N2 . . . . -58.5(2) ?
C1 C2 C3 O3 . . . . 3.8(3) ?
C1 C2 C3 C4 . . . . -176.44(17) ?
C1 C2 C10 N1 . . . . 178.08(18) ?
C2 C3 C4 C5 . . . . 175.74(17) ?
C2 C3 C4 C9 . . . . -2.5(3) ?
C3 C2 C10 N1 . . . . -2.6(3) ?
C3 C4 C5 C6 . . . . -176.56(18) ?
C3 C4 C9 N1 . . . . -0.9(3) ?
C3 C4 C9 C8 . . . . 179.39(18) ?
C4 C5 C6 F1 . . . . 173.48(16) ?
C4 C5 C6 C7 . . . . -2.5(3) ?
C5 C4 C9 N1 . . . . -179.21(17) ?
C5 C4 C9 C8 . . . . 1.1(3) ?
C5 C6 C7 N2 . . . . 174.32(18) ?
C5 C6 C7 C8 . . . . 0.2(3) ?
C6 C7 C8 C9 . . . . 2.7(3) ?
C7 N2 C14 C15 . . . . 97.0(2) ?
C7 N2 C17 C16 . . . . -93.5(2) ?
C7 C8 C9 N1 . . . . 176.92(17) ?
C7 C8 C9 C4 . . . . -3.4(3) ?
C9 N1 C10 C2 . . . . -1.1(3) ?
C9 N1 C11 C12 . . . . -78.7(2) ?
C9 N1 C11 C13 . . . . -148.89(19) ?
C9 C4 C5 C6 . . . . 1.8(3) ?
C10 N1 C9 C4 . . . . 2.8(3) ?
C10 N1 C9 C8 . . . . -177.48(18) ?
C10 N1 C11 C12 . . . . 102.8(2) ?
C10 N1 C11 C13 . . . . 32.6(3) ?
C10 C2 C3 O3 . . . . -175.52(18) ?
C10 C2 C3 C4 . . . . 4.3(3) ?
C11 N1 C9 C4 . . . . -175.72(17) ?
C11 N1 C9 C8 . . . . 4.0(3) ?
C11 N1 C10 C2 . . . . 177.41(18) ?
C14 N2 C7 C6 . . . . 42.6(3) ?
C14 N2 C7 C8 . . . . -143.72(19) ?
C14 N2 C17 C16 . . . . 61.2(2) ?
C15 N3 C16 C17 . . . . 53.4(2) ?
C16 N3 C15 C14 . . . . -51.4(2) ?
C17 N2 C7 C6 . . . . -166.08(18) ?
C17 N2 C7 C8 . . . . 7.6(3) ?
C17 N2 C14 C15 . . . . -56.9(2) ?
O4 C18 C19 C20 . . . . -175.4(2) ?
O4 C18 C19 C24 . . . . 3.0(3) ?
O5 C18 C19 C20 . . . . 2.6(3) ?
O5 C18 C19 C24 . . . . -179.0(2) ?
O6 C20 C21 C22 . . . . -177.9(2) ?
C18 C19 C20 O6 . . . . -3.4(3) ?
C18 C19 C20 C21 . . . . 177.1(2) ?
C18 C19 C24 O7 . . . . 2.3(3) ?
C18 C19 C24 C23 . . . . -178.0(2) ?
C19 C20 C21 C22 . . . . 1.6(3) ?
C20 C19 C24 O7 . . . . -179.2(2) ?
C20 C19 C24 C23 . . . . 0.5(3) ?
C20 C21 C22 C23 . . . . -0.9(4) ?
C21 C22 C23 C24 . . . . 0.0(4) ?
C22 C23 C24 O7 . . . . 179.9(2) ?
C22 C23 C24 C19 . . . . 0.2(4) ?
C24 C19 C20 O6 . . . . 178.08(19) ?
C24 C19 C20 C21 . . . . -1.4(3) ?

_cod_database_fobs_code 2244033
